data_4113859
loop_
_publ_author_name
'Cheuk-Fai Chow'
'Brenda K. W. Chiu'
'Michael H. W. Lam'
'Wai-Yeung Wong'

_publ_section_title
;
 A Trinuclear Heterobimetallic Ru(II)/Pt(II) Complex as a Chemodosimeter
 Selective for Sulfhydryl-Containing Amino Acids and Peptides
;
_journal_name_full 'Journal of the American Chemical Society'
_journal_page_first 7802
_journal_page_last 7803
_journal_paper_doi 10.1021/ja034891x
_journal_volume 125
_journal_year 2003
_chemical_formula_sum 'C31 H29 Cl7 N6 O2 Pt2 Ru S2'
_chemical_formula_weight 1321.12
_chemical_name_systematic
; 
 ? 
;
_space_group_IT_number 14
_symmetry_cell_setting monoclinic
_symmetry_space_group_name_Hall '-P 2yn'
_symmetry_space_group_name_H-M 'P 1 21/n 1'
_atom_sites_solution_hydrogens geom
_atom_sites_solution_primary direct
_atom_sites_solution_secondary difmap
_audit_creation_method SHELXL-97
_cell_angle_alpha 90.00
_cell_angle_beta 103.389(2)
_cell_angle_gamma 90.00
_cell_formula_units_Z 4
_cell_length_a 13.0395(12)
_cell_length_b 18.0525(17)
_cell_length_c 17.8407(17)
_cell_measurement_temperature 273(2)
_cell_volume 4085.5(7)
_computing_data_reduction SAINT
_computing_structure_refinement 'SHELXL-97 (Sheldrick, 1997)'
_computing_structure_solution 'SHELXS-97 (Sheldrick, 1990)'
_diffrn_ambient_temperature 273(2)
_diffrn_measured_fraction_theta_full 0.997
_diffrn_measured_fraction_theta_max 0.997
_diffrn_measurement_device_type 'Smart CCD'
_diffrn_radiation_monochromator graphite
_diffrn_radiation_source 'fine-focus sealed tube'
_diffrn_radiation_type MoK\a
_diffrn_radiation_wavelength 0.71073
_diffrn_reflns_av_R_equivalents 0.0663
_diffrn_reflns_av_sigmaI/netI 0.0856
_diffrn_reflns_limit_h_max 15
_diffrn_reflns_limit_h_min -15
_diffrn_reflns_limit_k_max 21
_diffrn_reflns_limit_k_min -18
_diffrn_reflns_limit_l_max 21
_diffrn_reflns_limit_l_min -20
_diffrn_reflns_number 20253
_diffrn_reflns_theta_full 25.00
_diffrn_reflns_theta_max 25.00
_diffrn_reflns_theta_min 1.76
_exptl_absorpt_coefficient_mu 7.794
_exptl_absorpt_correction_T_max 1.0000
_exptl_absorpt_correction_T_min 0.7365
_exptl_absorpt_correction_type SADABS
_exptl_crystal_colour yellow
_exptl_crystal_density_diffrn 2.148
_exptl_crystal_description rod
_exptl_crystal_F_000 2496
_exptl_crystal_size_max 0.33
_exptl_crystal_size_mid 0.15
_exptl_crystal_size_min 0.12
_refine_diff_density_max 0.888
_refine_diff_density_min -1.003
_refine_diff_density_rms 0.163
_refine_ls_extinction_method none
_refine_ls_goodness_of_fit_ref 0.935
_refine_ls_hydrogen_treatment mixed
_refine_ls_matrix_type full
_refine_ls_number_parameters 460
_refine_ls_number_reflns 7184
_refine_ls_number_restraints 0
_refine_ls_restrained_S_all 0.935
_refine_ls_R_factor_all 0.0920
_refine_ls_R_factor_gt 0.0442
_refine_ls_shift/su_max 0.001
_refine_ls_shift/su_mean 0.000
_refine_ls_structure_factor_coef Fsqd
_refine_ls_weighting_details 'calc w=1/[\s^2^(Fo^2^)+(0.0560P)^2^+0.0000P] where P=(Fo^2^+2Fc^2^)/3'
_refine_ls_weighting_scheme calc
_refine_ls_wR_factor_gt 0.0958
_refine_ls_wR_factor_ref 0.1152
_reflns_number_gt 4595
_reflns_number_total 7184
_reflns_threshold_expression >2sigma(I)
_cod_data_source_file ja034891xsi20030226_101116.cif
_cod_data_source_block wy0821wm
_cod_database_code 4113859

loop_
_symmetry_equiv_pos_as_xyz
'x, y, z'
'-x+1/2, y+1/2, -z+1/2'
'-x, -y, -z'
'x-1/2, -y-1/2, z-1/2'

loop_
_atom_site_label
_atom_site_type_symbol
_atom_site_fract_x
_atom_site_fract_y
_atom_site_fract_z
_atom_site_U_iso_or_equiv
_atom_site_adp_type
_atom_site_occupancy
_atom_site_symmetry_multiplicity
_atom_site_calc_flag
_atom_site_refinement_flags
C1 C 0.7268(9) 0.4827(7) 0.0922(7) 0.061(3) Uani 1 1 d .
H1A H 0.6879 0.4539 0.1188 0.073 Uiso 1 1 calc R
C2 C 0.6773(10) 0.5116(9) 0.0206(8) 0.078(4) Uani 1 1 d .
H2A H 0.6067 0.5011 -0.0003 0.094 Uiso 1 1 calc R
C3 C 0.7309(11) 0.5543(8) -0.0180(8) 0.075(4) Uani 1 1 d .
H3A H 0.6961 0.5757 -0.0644 0.090 Uiso 1 1 calc R
C4 C 0.8370(10) 0.5673(7) 0.0098(7) 0.055(3) Uani 1 1 d .
C5 C 0.8819(9) 0.5373(6) 0.0831(6) 0.047(3) Uani 1 1 d .
C6 C 0.9937(8) 0.5468(5) 0.1136(6) 0.041(3) Uani 1 1 d .
C7 C 1.0556(11) 0.5849(6) 0.0723(7) 0.057(3) Uani 1 1 d .
C8 C 1.1654(10) 0.5871(7) 0.1037(8) 0.069(4) Uani 1 1 d .
H8A H 1.2100 0.6115 0.0780 0.083 Uiso 1 1 calc R
C9 C 1.2031(10) 0.5546(8) 0.1693(8) 0.070(4) Uani 1 1 d .
H9A H 1.2753 0.5569 0.1905 0.084 Uiso 1 1 calc R
C10 C 1.1391(8) 0.5163(6) 0.2090(7) 0.050(3) Uani 1 1 d .
H10A H 1.1700 0.4922 0.2548 0.060 Uiso 1 1 calc R
C11 C 0.8995(13) 0.6092(8) -0.0291(8) 0.074(4) Uani 1 1 d .
H11A H 0.8681 0.6321 -0.0754 0.089 Uiso 1 1 calc R
C12 C 1.0028(13) 0.6166(7) -0.0007(8) 0.076(4) Uani 1 1 d .
H12A H 1.0423 0.6431 -0.0288 0.091 Uiso 1 1 calc R
C13 C 1.0888(9) 0.3985(7) 0.3627(7) 0.056(3) Uani 1 1 d .
H13A H 1.0857 0.3564 0.3321 0.067 Uiso 1 1 calc R
C14 C 1.1613(9) 0.4012(8) 0.4324(8) 0.070(4) Uani 1 1 d .
H14A H 1.2044 0.3605 0.4487 0.084 Uiso 1 1 calc R
C15 C 1.1706(10) 0.4631(9) 0.4780(7) 0.075(4) Uani 1 1 d .
H15A H 1.2206 0.4652 0.5246 0.090 Uiso 1 1 calc R
C16 C 1.1046(8) 0.5222(7) 0.4536(6) 0.051(3) Uani 1 1 d .
C17 C 1.0310(8) 0.5161(5) 0.3828(5) 0.038(2) Uani 1 1 d .
C18 C 0.9621(8) 0.5755(6) 0.3541(6) 0.041(3) Uani 1 1 d .
C19 C 0.9617(10) 0.6415(6) 0.3969(7) 0.057(3) Uani 1 1 d .
C20 C 0.8926(12) 0.6954(7) 0.3654(9) 0.071(4) Uani 1 1 d .
H20A H 0.8911 0.7394 0.3922 0.085 Uiso 1 1 calc R
C21 C 0.8273(12) 0.6867(7) 0.2974(9) 0.073(4) Uani 1 1 d .
H21A H 0.7794 0.7238 0.2769 0.087 Uiso 1 1 calc R
C22 C 0.8310(8) 0.6206(6) 0.2563(7) 0.051(3) Uani 1 1 d .
H22A H 0.7855 0.6150 0.2081 0.062 Uiso 1 1 calc R
C23 C 1.1036(12) 0.5892(10) 0.4957(7) 0.080(5) Uani 1 1 d .
H23A H 1.1509 0.5943 0.5432 0.097 Uiso 1 1 calc R
C24 C 1.0380(13) 0.6444(9) 0.4699(9) 0.084(5) Uani 1 1 d .
H24A H 1.0412 0.6868 0.5000 0.101 Uiso 1 1 calc R
C25 C 0.7972(9) 0.4206(6) 0.2631(6) 0.042(3) Uani 1 1 d .
C26 C 0.9444(8) 0.3647(6) 0.1953(6) 0.039(2) Uani 1 1 d .
C27 C 0.3893(12) 0.2856(9) 0.3544(8) 0.107(6) Uani 1 1 d .
H27A H 0.3158 0.2740 0.3473 0.161 Uiso 1 1 calc R
H27B H 0.4103 0.3185 0.3976 0.161 Uiso 1 1 calc R
H27C H 0.4300 0.2409 0.3640 0.161 Uiso 1 1 calc R
C28 C 0.3759(12) 0.2580(11) 0.2039(10) 0.133(8) Uani 1 1 d .
H28A H 0.3044 0.2432 0.2008 0.200 Uiso 1 1 calc R
H28B H 0.4219 0.2164 0.2188 0.200 Uiso 1 1 calc R
H28C H 0.3826 0.2759 0.1546 0.200 Uiso 1 1 calc R
C29 C 0.9801(12) 0.0302(7) 0.1409(8) 0.091(5) Uani 1 1 d .
H29A H 0.9875 -0.0173 0.1184 0.137 Uiso 1 1 calc R
H29B H 0.9111 0.0341 0.1509 0.137 Uiso 1 1 calc R
H29C H 1.0324 0.0353 0.1883 0.137 Uiso 1 1 calc R
C30 C 1.1283(9) 0.0857(7) 0.0702(9) 0.086(5) Uani 1 1 d .
H30A H 1.1339 0.0384 0.0470 0.128 Uiso 1 1 calc R
H30B H 1.1741 0.0869 0.1208 0.128 Uiso 1 1 calc R
H30C H 1.1484 0.1240 0.0391 0.128 Uiso 1 1 calc R
C31 C 0.5132(10) 0.6795(8) 0.1397(9) 0.084(5) Uani 1 1 d .
H31A H 0.4994 0.7027 0.1860 0.100 Uiso 1 1 calc R
Cl1 Cl 0.6412(3) 0.3099(3) 0.3953(2) 0.1115(15) Uani 1 1 d .
Cl2 Cl 0.5164(3) 0.4016(3) 0.1536(3) 0.1112(17) Uani 1 1 d .
Cl3 Cl 1.1298(2) 0.19003(18) 0.22455(19) 0.0672(9) Uani 1 1 d .
Cl4 Cl 0.8253(2) 0.23317(17) 0.04221(19) 0.0679(9) Uani 1 1 d .
Cl5 Cl 0.5279(3) 0.5849(2) 0.1567(3) 0.1007(13) Uani 1 1 d .
Cl6 Cl 0.4031(3) 0.6968(2) 0.0624(3) 0.1055(15) Uani 1 1 d .
Cl7 Cl 0.6246(3) 0.7196(3) 0.1214(3) 0.1222(18) Uani 1 1 d .
N1 N 0.8286(6) 0.4951(4) 0.1238(5) 0.039(2) Uani 1 1 d .
N2 N 1.0337(6) 0.5133(4) 0.1827(5) 0.040(2) Uani 1 1 d .
N3 N 1.0232(6) 0.4544(5) 0.3378(4) 0.038(2) Uani 1 1 d .
N4 N 0.8961(6) 0.5670(4) 0.2835(5) 0.0354(19) Uani 1 1 d .
N5 N 0.7207(7) 0.3956(5) 0.2751(6) 0.054(3) Uani 1 1 d .
N6 N 0.9614(7) 0.3068(5) 0.1758(5) 0.048(2) Uani 1 1 d .
O1 O 0.3332(7) 0.3878(6) 0.2544(8) 0.133(5) Uani 1 1 d .
O2 O 0.9284(6) 0.0842(4) 0.0023(4) 0.071(3) Uani 1 1 d .
Pt1 Pt 0.57520(3) 0.35949(3) 0.27675(3) 0.05434(16) Uani 1 1 d .
Pt2 Pt 0.97919(3) 0.20852(2) 0.13026(2) 0.03912(14) Uani 1 1 d .
Ru1 Ru 0.91796(6) 0.46411(4) 0.23161(4) 0.0317(2) Uani 1 1 d .
S1 S 0.4103(3) 0.3282(2) 0.2721(2) 0.0760(11) Uani 1 1 d .
S2 S 0.9969(2) 0.10015(15) 0.07710(18) 0.0528(8) Uani 1 1 d .

loop_
_atom_site_aniso_label
_atom_site_aniso_U_11
_atom_site_aniso_U_22
_atom_site_aniso_U_33
_atom_site_aniso_U_23
_atom_site_aniso_U_13
_atom_site_aniso_U_12
C1 0.053(8) 0.079(9) 0.053(8) -0.008(7) 0.014(7) 0.000(7)
C2 0.035(7) 0.140(14) 0.047(9) -0.001(9) -0.019(6) 0.016(8)
C3 0.074(10) 0.087(11) 0.060(9) 0.011(8) 0.009(8) 0.028(8)
C4 0.061(8) 0.060(8) 0.042(7) -0.005(6) 0.009(7) 0.012(7)
C5 0.056(7) 0.037(6) 0.046(7) -0.013(5) 0.003(6) 0.003(6)
C6 0.054(7) 0.028(6) 0.043(7) -0.008(5) 0.016(6) -0.009(5)
C7 0.088(10) 0.039(7) 0.052(8) -0.004(6) 0.028(7) -0.003(7)
C8 0.065(9) 0.084(10) 0.067(10) -0.014(8) 0.031(8) -0.036(8)
C9 0.046(7) 0.103(11) 0.059(9) -0.023(8) 0.011(7) -0.035(8)
C10 0.028(6) 0.063(8) 0.055(8) -0.002(6) 0.000(6) -0.006(5)
C11 0.104(12) 0.071(9) 0.051(9) 0.006(7) 0.023(9) 0.024(9)
C12 0.109(12) 0.053(8) 0.077(11) 0.009(7) 0.044(10) -0.002(9)
C13 0.048(7) 0.062(8) 0.055(8) 0.004(6) 0.005(6) 0.012(6)
C14 0.046(7) 0.072(10) 0.083(11) 0.031(8) -0.003(7) 0.015(7)
C15 0.054(8) 0.116(13) 0.045(8) 0.036(9) -0.008(7) 0.007(9)
C16 0.040(6) 0.079(9) 0.031(6) 0.002(6) 0.003(5) -0.003(6)
C17 0.048(6) 0.040(6) 0.028(6) -0.005(5) 0.015(5) -0.001(5)
C18 0.042(6) 0.055(7) 0.029(6) -0.005(5) 0.009(5) -0.008(5)
C19 0.068(8) 0.049(8) 0.057(8) -0.026(6) 0.023(7) -0.011(7)
C20 0.102(11) 0.037(7) 0.086(11) -0.016(7) 0.045(9) 0.003(8)
C21 0.103(11) 0.044(8) 0.078(10) -0.008(7) 0.034(9) 0.020(7)
C22 0.043(7) 0.046(7) 0.062(8) 0.000(6) 0.006(6) 0.006(6)
C23 0.075(10) 0.126(14) 0.037(8) -0.032(9) 0.004(7) -0.037(10)
C24 0.096(12) 0.087(11) 0.072(11) -0.039(9) 0.024(9) -0.033(9)
C25 0.042(6) 0.035(6) 0.040(7) -0.009(5) -0.007(5) 0.001(5)
C26 0.038(6) 0.040(6) 0.033(6) 0.003(5) -0.003(5) -0.003(5)
C27 0.099(12) 0.152(16) 0.084(11) 0.001(10) 0.050(9) -0.042(11)
C28 0.082(11) 0.189(19) 0.142(15) -0.097(14) 0.052(11) -0.097(12)
C29 0.142(14) 0.043(8) 0.088(11) -0.002(7) 0.026(10) -0.008(8)
C30 0.057(8) 0.078(10) 0.126(13) -0.037(9) 0.031(9) 0.011(7)
C31 0.074(9) 0.075(10) 0.100(12) 0.042(8) 0.017(9) 0.018(8)
Cl1 0.073(2) 0.193(5) 0.071(3) 0.029(3) 0.021(2) -0.004(3)
Cl2 0.055(2) 0.130(4) 0.131(4) 0.068(3) -0.016(2) -0.021(2)
Cl3 0.0516(18) 0.073(2) 0.068(2) 0.0005(17) -0.0038(16) 0.0017(16)
Cl4 0.0516(18) 0.065(2) 0.076(2) -0.0174(16) -0.0089(17) 0.0033(16)
Cl5 0.118(3) 0.078(3) 0.116(3) 0.034(2) 0.048(3) 0.027(2)
Cl6 0.064(2) 0.115(3) 0.124(4) 0.047(3) -0.006(2) -0.011(2)
Cl7 0.067(2) 0.138(4) 0.146(4) 0.081(3) -0.008(3) -0.009(3)
N1 0.033(5) 0.034(5) 0.048(6) -0.006(4) 0.003(4) 0.008(4)
N2 0.047(5) 0.028(5) 0.043(6) -0.007(4) 0.008(4) -0.001(4)
N3 0.028(4) 0.049(5) 0.034(5) 0.007(4) -0.001(4) 0.006(4)
N4 0.027(4) 0.036(5) 0.042(5) 0.000(4) 0.006(4) 0.008(4)
N5 0.042(6) 0.044(6) 0.074(7) -0.006(5) 0.008(5) 0.005(5)
N6 0.048(6) 0.044(6) 0.050(6) -0.016(5) 0.005(5) -0.004(5)
O1 0.050(6) 0.114(9) 0.242(15) 0.029(9) 0.045(8) 0.026(6)
O2 0.075(6) 0.063(5) 0.058(5) -0.023(4) -0.017(5) 0.004(5)
Pt1 0.0380(3) 0.0488(3) 0.0764(4) -0.0042(2) 0.0136(2) -0.0056(2)
Pt2 0.0408(2) 0.0306(2) 0.0459(3) -0.00586(19) 0.00980(19) -0.00218(19)
Ru1 0.0275(4) 0.0300(4) 0.0348(5) -0.0048(3) 0.0012(4) -0.0006(3)
S1 0.0465(19) 0.076(2) 0.107(3) -0.003(2) 0.0204(19) -0.0089(18)
S2 0.0583(19) 0.0387(16) 0.061(2) -0.0106(14) 0.0120(16) 0.0043(14)

loop_
_atom_type_symbol
_atom_type_description
_atom_type_scat_dispersion_real
_atom_type_scat_dispersion_imag
_atom_type_scat_source
C C 0.0033 0.0016 'International Tables Vol C Tables 4.2.6.8 and 6.1.1.4'
H H 0.0000 0.0000 'International Tables Vol C Tables 4.2.6.8 and 6.1.1.4'
N N 0.0061 0.0033 'International Tables Vol C Tables 4.2.6.8 and 6.1.1.4'
O O 0.0106 0.0060 'International Tables Vol C Tables 4.2.6.8 and 6.1.1.4'
S S 0.1246 0.1234 'International Tables Vol C Tables 4.2.6.8 and 6.1.1.4'
Cl Cl 0.1484 0.1585 'International Tables Vol C Tables 4.2.6.8 and 6.1.1.4'
Pt Pt -1.7033 8.3905 'International Tables Vol C Tables 4.2.6.8 and 6.1.1.4'
Ru Ru -1.2594 0.8363 'International Tables Vol C Tables 4.2.6.8 and 6.1.1.4'

loop_
_geom_angle_atom_site_label_1
_geom_angle_atom_site_label_2
_geom_angle_atom_site_label_3
_geom_angle
N1 C1 C2 122.0(12)
C3 C2 C1 120.2(12)
C2 C3 C4 120.9(12)
C3 C4 C11 124.2(13)
C3 C4 C5 115.8(12)
C11 C4 C5 120.0(12)
N1 C5 C4 124.0(10)
N1 C5 C6 117.7(10)
C4 C5 C6 118.0(11)
N2 C6 C7 123.4(10)
N2 C6 C5 115.4(10)
C7 C6 C5 121.1(11)
C6 C7 C8 117.5(11)
C6 C7 C12 117.3(12)
C8 C7 C12 125.2(13)
C9 C8 C7 118.8(12)
C8 C9 C10 122.3(12)
N2 C10 C9 121.6(11)
C12 C11 C4 121.1(13)
C11 C12 C7 122.3(14)
N3 C13 C14 121.9(12)
C15 C14 C13 120.9(12)
C14 C15 C16 118.6(11)
C15 C16 C17 118.2(12)
C15 C16 C23 124.9(12)
C17 C16 C23 116.9(11)
N3 C17 C16 122.4(10)
N3 C17 C18 116.8(9)
C16 C17 C18 120.7(9)
N4 C18 C19 120.9(10)
N4 C18 C17 117.5(9)
C19 C18 C17 121.5(10)
C20 C19 C18 117.7(11)
C20 C19 C24 126.9(12)
C18 C19 C24 115.4(12)
C21 C20 C19 121.4(12)
C20 C21 C22 119.1(12)
N4 C22 C21 122.2(11)
C24 C23 C16 122.7(12)
C23 C24 C19 122.7(13)
N5 C25 Ru1 173.9(10)
N6 C26 Ru1 178.4(9)
Cl7 C31 Cl5 112.5(8)
Cl7 C31 Cl6 110.2(7)
Cl5 C31 Cl6 110.2(8)
C1 N1 C5 116.9(10)
C1 N1 Ru1 129.4(8)
C5 N1 Ru1 113.6(7)
C10 N2 C6 116.3(9)
C10 N2 Ru1 130.1(7)
C6 N2 Ru1 113.6(7)
C13 N3 C17 117.9(9)
C13 N3 Ru1 127.4(8)
C17 N3 Ru1 114.3(6)
C22 N4 C18 118.6(9)
C22 N4 Ru1 128.9(7)
C18 N4 Ru1 112.5(6)
C25 N5 Pt1 169.5(10)
C26 N6 Pt2 173.3(9)
N5 Pt1 S1 175.0(3)
N5 Pt1 Cl1 89.2(3)
S1 Pt1 Cl1 95.15(15)
N5 Pt1 Cl2 89.2(3)
S1 Pt1 Cl2 86.66(14)
Cl1 Pt1 Cl2 175.14(18)
N6 Pt2 S2 178.7(3)
N6 Pt2 Cl4 86.6(3)
S2 Pt2 Cl4 92.28(11)
N6 Pt2 Cl3 89.5(3)
S2 Pt2 Cl3 91.67(11)
Cl4 Pt2 Cl3 175.76(12)
C25 Ru1 C26 86.7(4)
C25 Ru1 N3 96.3(4)
C26 Ru1 N3 95.4(4)
C25 Ru1 N1 93.3(4)
C26 Ru1 N1 92.5(3)
N3 Ru1 N1 167.8(3)
C25 Ru1 N2 172.1(4)
C26 Ru1 N2 92.9(4)
N3 Ru1 N2 91.6(3)
N1 Ru1 N2 78.8(3)
C25 Ru1 N4 91.6(4)
C26 Ru1 N4 173.6(4)
N3 Ru1 N4 78.7(3)
N1 Ru1 N4 93.7(3)
N2 Ru1 N4 89.6(3)
O1 S1 C27 105.9(8)
O1 S1 C28 109.5(9)
C27 S1 C28 101.8(9)
O1 S1 Pt1 115.8(5)
C27 S1 Pt1 115.2(5)
C28 S1 Pt1 107.7(5)
O2 S2 C29 108.2(6)
O2 S2 C30 107.9(6)
C29 S2 C30 102.1(7)
O2 S2 Pt2 117.8(3)
C29 S2 Pt2 108.6(5)
C30 S2 Pt2 111.1(4)

loop_
_geom_bond_atom_site_label_1
_geom_bond_atom_site_label_2
_geom_bond_distance
C1 N1 1.334(13)
C1 C2 1.391(16)
C2 C3 1.335(18)
C3 C4 1.377(16)
C4 C11 1.408(18)
C4 C5 1.412(15)
C5 N1 1.350(13)
C5 C6 1.444(14)
C6 N2 1.363(12)
C6 C7 1.395(15)
C7 C8 1.413(16)
C7 C12 1.442(17)
C8 C9 1.299(17)
C9 C10 1.397(16)
C10 N2 1.346(11)
C11 C12 1.332(18)
C13 N3 1.331(12)
C13 C14 1.378(15)
C14 C15 1.372(18)
C15 C16 1.376(16)
C16 C17 1.402(13)
C16 C23 1.426(18)
C17 N3 1.364(12)
C17 C18 1.416(14)
C18 N4 1.360(11)
C18 C19 1.416(14)
C19 C20 1.357(16)
C19 C24 1.445(18)
C20 C21 1.320(17)
C21 C22 1.406(15)
C22 N4 1.305(12)
C23 C24 1.324(19)
C25 N5 1.159(13)
C25 Ru1 1.954(12)
C26 N6 1.139(12)
C26 Ru1 1.966(11)
C27 S1 1.735(14)
C28 S1 1.741(14)
C29 S2 1.747(13)
C30 S2 1.765(12)
C31 Cl7 1.721(14)
C31 Cl5 1.738(13)
C31 Cl6 1.772(13)
Cl1 Pt1 2.275(4)
Cl2 Pt1 2.284(4)
Cl3 Pt2 2.295(3)
Cl4 Pt2 2.287(3)
N1 Ru1 2.082(8)
N2 Ru1 2.107(8)
N3 Ru1 2.073(7)
N4 Ru1 2.124(8)
N5 Pt1 2.013(10)
N6 Pt2 1.987(9)
O1 S1 1.457(10)
O2 S2 1.451(7)
Pt1 S1 2.206(3)
Pt2 S2 2.210(3)
